data_4086870
loop_
_publ_author_name
'Drover, Marcus W.'
'Bowes, Eric G.'
'Love, Jennifer A.'
'Schafer, Laurel L.'

_publ_section_title
;
 Accessing \d-B--H Coordinated Complexes of Rh(I) and Ir(I) Using Mono-
 and Dihydroboranes: Cooperative Stabilization by a Phosphoramidate
 Coligand
;
_journal_name_full Organometallics
_journal_paper_doi 10.1021/acs.organomet.6b00784
_journal_year 2016
_chemical_formula_moiety 'C38 H54 B N O3 P Rh'
_chemical_formula_sum 'C38 H54 B N O3 P Rh'
_chemical_formula_weight 717.51
_chemical_name_systematic
n4-cyclooctadiene-k2-N,H-[diethyl-N-(2,6-dimethylphenyl)-O-(1,1-dimesitylborane)phosphoramidato]rhodium(I)
_space_group_crystal_system monoclinic
_space_group_IT_number 14
_space_group_name_Hall '-P 2yn'
_space_group_name_H-M_alt 'P 1 21/n 1'
_symmetry_space_group_name_Hall '-P 2yn'
_symmetry_space_group_name_H-M 'P 1 21/n 1'
_atom_sites_solution_hydrogens mixed
_atom_sites_solution_primary direct
_audit_creation_date 2016-09-30
_audit_creation_method
;
Olex2 1.2
(compiled Sep  9 2016 15:39:09 for OlexSys, GUI svn.r5227)
;
_cell_angle_alpha 90
_cell_angle_beta 99.320(2)
_cell_angle_gamma 90
_cell_formula_units_Z 4
_cell_length_a 16.7345(13)
_cell_length_b 10.8317(9)
_cell_length_c 20.0868(16)
_cell_measurement_reflns_used 9923
_cell_measurement_temperature 90
_cell_measurement_theta_max 29.098
_cell_measurement_theta_min 2.388
_cell_volume 3592.9(5)
_computing_cell_refinement 'SAINT v8.34A (Bruker, 2013)'
_computing_data_reduction 'SAINT v8.34A (Bruker, 2013)'
_computing_molecular_graphics 'Olex2 (Dolomanov et al., 2009)'
_computing_publication_material 'Olex2 (Dolomanov et al., 2009)'
_computing_structure_refinement 'ShelXL (Sheldrick, 2015)'
_computing_structure_solution 'ShelXS (Sheldrick, 2008)'
_diffrn_ambient_temperature 90
_diffrn_measured_fraction_theta_full 1.000
_diffrn_measured_fraction_theta_max 0.998
_diffrn_measurement_device_type 'Apex Duo II'
_diffrn_radiation_type MoK\a
_diffrn_radiation_wavelength 0.71073
_diffrn_reflns_av_R_equivalents 0.0220
_diffrn_reflns_av_unetI/netI 0.0197
_diffrn_reflns_Laue_measured_fraction_full 1.000
_diffrn_reflns_Laue_measured_fraction_max 0.998
_diffrn_reflns_limit_h_max 22
_diffrn_reflns_limit_h_min -22
_diffrn_reflns_limit_k_max 14
_diffrn_reflns_limit_k_min -14
_diffrn_reflns_limit_l_max 27
_diffrn_reflns_limit_l_min -22
_diffrn_reflns_number 37178
_diffrn_reflns_point_group_measured_fraction_full 1.000
_diffrn_reflns_point_group_measured_fraction_max 0.998
_diffrn_reflns_theta_full 26.000
_diffrn_reflns_theta_max 29.098
_diffrn_reflns_theta_min 1.472
_exptl_absorpt_coefficient_mu 0.556
_exptl_absorpt_correction_T_max 0.9618
_exptl_absorpt_correction_T_min 0.8679
_exptl_absorpt_correction_type multi-scan
_exptl_absorpt_process_details
;
SADABS-2014/5 (Bruker,2014) was used for absorption correction.
wR2(int) was 0.0399 before and 0.0329 after correction.
The Ratio of minimum to maximum transmission is 0.9024.
The \l/2 correction factor is 0.00150.
;
_exptl_crystal_colour 'clear yellow'
_exptl_crystal_colour_lustre clear
_exptl_crystal_colour_primary yellow
_exptl_crystal_density_diffrn 1.326
_exptl_crystal_description block
_exptl_crystal_F_000 1512
_exptl_crystal_size_max 0.26
_exptl_crystal_size_mid 0.18
_exptl_crystal_size_min 0.07
_refine_diff_density_max 0.633
_refine_diff_density_min -0.370
_refine_diff_density_rms 0.076
_refine_ls_extinction_method none
_refine_ls_goodness_of_fit_ref 1.099
_refine_ls_hydrogen_treatment mixed
_refine_ls_matrix_type full
_refine_ls_number_parameters 420
_refine_ls_number_reflns 9624
_refine_ls_number_restraints 0
_refine_ls_restrained_S_all 1.099
_refine_ls_R_factor_all 0.0318
_refine_ls_R_factor_gt 0.0244
_refine_ls_shift/su_max 0.001
_refine_ls_shift/su_mean 0.000
_refine_ls_structure_factor_coef Fsqd
_refine_ls_weighting_details 'w=1/[\s^2^(Fo^2^)+(0.0384P)^2^+1.6934P] where P=(Fo^2^+2Fc^2^)/3'
_refine_ls_weighting_scheme calc
_refine_ls_wR_factor_gt 0.0642
_refine_ls_wR_factor_ref 0.0732
_reflns_Friedel_coverage 0.000
_reflns_number_gt 8328
_reflns_number_total 9624
_reflns_threshold_expression 'I > 2\s(I)'
_cod_data_source_file om6b00784_si_002.cif
_cod_data_source_block Complex_7
_cod_database_code 4086870
_shelx_space_group_comment
;
The symmetry employed for this shelxl refinement is uniquely defined
by the following loop, which should always be used as a source of
symmetry information in preference to the above space-group names.
They are only intended as comments.
;
_olex2_refinement_description
;
1. Fixed Uiso
 At 1.2 times of:
  All C(H) groups, All C(H,H) groups
 At 1.5 times of:
  All C(H,H,H) groups
2.a Ternary CH refined with riding coordinates:
 C1(H1), C2(H2), C5(H5), C6(H6)
2.b Secondary CH2 refined with riding coordinates:
 C3(H3A,H3B), C4(H4A,H4B), C7(H7A,H7B), C8(H8A,H8B), C17(H17A,H17B), C19(H19A,
 H19B)
2.c Aromatic/amide H refined with riding coordinates:
 C11(H11), C12(H12), C13(H13), C23(H23), C25(H25), C32(H32), C34(H34)
2.d Idealised Me refined as rotating group:
 C15(H15A,H15B,H15C), C16(H16A,H16B,H16C), C18(H18A,H18B,H18C), C20(H20A,H20B,
 H20C), C27(H27A,H27B,H27C), C28(H28A,H28B,H28C), C29(H29A,H29B,H29C), C36(H36A,
 H36B,H36C), C37(H37A,H37B,H37C), C38(H38A,H38B,H38C)
;
_shelx_shelxl_version_number 2016/4
_olex2_submission_special_instructions 'No special instructions were received'

loop_
_space_group_symop_operation_xyz
'x, y, z'
'-x+1/2, y+1/2, -z+1/2'
'-x, -y, -z'
'x-1/2, -y-1/2, z-1/2'

loop_
_atom_site_label
_atom_site_type_symbol
_atom_site_fract_x
_atom_site_fract_y
_atom_site_fract_z
_atom_site_U_iso_or_equiv
_atom_site_adp_type
_atom_site_occupancy
_atom_site_site_symmetry_order
_atom_site_calc_flag
_atom_site_refinement_flags_posn
Rh1 Rh 0.17434(2) 0.25586(2) 0.47606(2) 0.01018(4) Uani 1 1 d .
H1A H 0.2403(12) 0.191(2) 0.5439(10) 0.024(5) Uiso 1 1 d .
P1 P 0.31955(2) 0.42471(3) 0.54096(2) 0.01013(7) Uani 1 1 d .
O1 O 0.29402(6) 0.36314(9) 0.60280(5) 0.01135(19) Uani 1 1 d .
O2 O 0.34186(7) 0.56258(10) 0.55992(6) 0.0176(2) Uani 1 1 d .
O3 O 0.40238(6) 0.37126(10) 0.52561(5) 0.0140(2) Uani 1 1 d .
N1 N 0.25171(7) 0.41026(11) 0.47605(6) 0.0114(2) Uani 1 1 d .
C1 C 0.07772(9) 0.13567(14) 0.49326(8) 0.0168(3) Uani 1 1 d .
H1 H 0.080684 0.109668 0.541362 0.020 Uiso 1 1 calc R
C2 C 0.13181(10) 0.07256(14) 0.45871(8) 0.0176(3) Uani 1 1 d .
H2 H 0.165485 0.009247 0.486621 0.021 Uiso 1 1 calc R
C3 C 0.11722(11) 0.04483(15) 0.38374(8) 0.0212(3) Uani 1 1 d .
H3A H 0.077652 -0.023468 0.374639 0.025 Uiso 1 1 calc R
H3B H 0.168588 0.016998 0.370160 0.025 Uiso 1 1 calc R
C4 C 0.08515(10) 0.15747(15) 0.34085(8) 0.0181(3) Uani 1 1 d .
H4A H 0.101714 0.150756 0.295856 0.022 Uiso 1 1 calc R
H4B H 0.025233 0.157636 0.334370 0.022 Uiso 1 1 calc R
C5 C 0.11691(9) 0.27893(15) 0.37378(7) 0.0151(3) Uani 1 1 d .
H5 H 0.149280 0.328783 0.345781 0.018 Uiso 1 1 calc R
C6 C 0.07636(9) 0.35045(14) 0.41647(8) 0.0152(3) Uani 1 1 d .
H6 H 0.085226 0.441329 0.412817 0.018 Uiso 1 1 calc R
C7 C -0.00259(9) 0.31696(15) 0.44008(9) 0.0192(3) Uani 1 1 d .
H7A H -0.048248 0.334489 0.403409 0.023 Uiso 1 1 calc R
H7B H -0.009344 0.369393 0.479158 0.023 Uiso 1 1 calc R
C8 C -0.00570(9) 0.18031(16) 0.46050(8) 0.0187(3) Uani 1 1 d .
H8A H -0.044390 0.170125 0.492522 0.022 Uiso 1 1 calc R
H8B H -0.025049 0.129735 0.420038 0.022 Uiso 1 1 calc R
C9 C 0.25744(9) 0.48643(13) 0.41796(7) 0.0119(3) Uani 1 1 d .
C10 C 0.22145(9) 0.60475(14) 0.41186(8) 0.0142(3) Uani 1 1 d .
C11 C 0.22825(10) 0.67649(15) 0.35494(8) 0.0184(3) Uani 1 1 d .
H11 H 0.205139 0.756793 0.351029 0.022 Uiso 1 1 calc R
C12 C 0.26803(10) 0.63272(16) 0.30417(8) 0.0198(3) Uani 1 1 d .
H12 H 0.272511 0.682849 0.266142 0.024 Uiso 1 1 calc R
C13 C 0.30133(9) 0.51449(15) 0.30956(8) 0.0177(3) Uani 1 1 d .
H13 H 0.327581 0.483878 0.274393 0.021 Uiso 1 1 calc R
C14 C 0.29686(9) 0.43997(14) 0.36576(7) 0.0137(3) Uani 1 1 d .
C15 C 0.33299(10) 0.31191(14) 0.36957(8) 0.0169(3) Uani 1 1 d .
H15A H 0.346950 0.289545 0.325598 0.025 Uiso 1 1 calc GR
H15B H 0.293530 0.252709 0.381827 0.025 Uiso 1 1 calc GR
H15C H 0.381919 0.310372 0.403765 0.025 Uiso 1 1 calc GR
C16 C 0.17634(10) 0.65731(15) 0.46468(8) 0.0198(3) Uani 1 1 d .
H16A H 0.162243 0.590490 0.493561 0.030 Uiso 1 1 calc GR
H16B H 0.126777 0.697972 0.442536 0.030 Uiso 1 1 calc GR
H16C H 0.210734 0.717573 0.492226 0.030 Uiso 1 1 calc GR
C17 C 0.32253(11) 0.63156(14) 0.61710(8) 0.0198(3) Uani 1 1 d .
H17A H 0.344600 0.589301 0.659840 0.024 Uiso 1 1 calc R
H17B H 0.263127 0.639313 0.614264 0.024 Uiso 1 1 calc R
C18 C 0.36072(13) 0.75720(15) 0.61428(10) 0.0255(4) Uani 1 1 d .
H18A H 0.334818 0.800840 0.573734 0.038 Uiso 1 1 calc GR
H18B H 0.418659 0.747683 0.612883 0.038 Uiso 1 1 calc GR
H18C H 0.353488 0.804705 0.654404 0.038 Uiso 1 1 calc GR
C19 C 0.47599(9) 0.37824(16) 0.57676(8) 0.0194(3) Uani 1 1 d .
H19A H 0.466736 0.337412 0.618946 0.023 Uiso 1 1 calc R
H19B H 0.490667 0.465527 0.586982 0.023 Uiso 1 1 calc R
C20 C 0.54293(10) 0.31394(17) 0.54850(10) 0.0244(4) Uani 1 1 d .
H20A H 0.551316 0.354770 0.506641 0.037 Uiso 1 1 calc GR
H20B H 0.528042 0.227443 0.539098 0.037 Uiso 1 1 calc GR
H20C H 0.592994 0.317785 0.581370 0.037 Uiso 1 1 calc GR
C21 C 0.19042(9) 0.21090(14) 0.64600(7) 0.0117(3) Uani 1 1 d .
C22 C 0.16749(9) 0.08935(14) 0.66178(7) 0.0127(3) Uani 1 1 d .
C23 C 0.10136(9) 0.06871(15) 0.69551(7) 0.0157(3) Uani 1 1 d .
H23 H 0.087941 -0.013641 0.705651 0.019 Uiso 1 1 calc R
C24 C 0.05501(9) 0.16505(16) 0.71448(8) 0.0178(3) Uani 1 1 d .
C25 C 0.07575(10) 0.28414(16) 0.69782(8) 0.0184(3) Uani 1 1 d .
H25 H 0.044272 0.351394 0.709437 0.022 Uiso 1 1 calc R
C26 C 0.14141(9) 0.30846(14) 0.66452(8) 0.0159(3) Uani 1 1 d .
C27 C 0.15576(12) 0.44362(15) 0.65038(10) 0.0258(4) Uani 1 1 d .
H27A H 0.208929 0.468694 0.674502 0.039 Uiso 1 1 calc GR
H27B H 0.113568 0.493898 0.665709 0.039 Uiso 1 1 calc GR
H27C H 0.154065 0.455541 0.601810 0.039 Uiso 1 1 calc GR
C28 C -0.01529(10) 0.14255(18) 0.75227(9) 0.0249(4) Uani 1 1 d .
H28A H -0.065936 0.168238 0.724106 0.037 Uiso 1 1 calc GR
H28B H -0.007128 0.190415 0.794225 0.037 Uiso 1 1 calc GR
H28C H -0.018153 0.054500 0.762843 0.037 Uiso 1 1 calc GR
C29 C 0.21235(9) -0.02385(14) 0.64291(8) 0.0159(3) Uani 1 1 d .
H29A H 0.229036 -0.010765 0.598876 0.024 Uiso 1 1 calc GR
H29B H 0.176648 -0.095966 0.640610 0.024 Uiso 1 1 calc GR
H29C H 0.260346 -0.037920 0.677063 0.024 Uiso 1 1 calc GR
C30 C 0.34991(8) 0.15038(13) 0.63163(7) 0.0108(3) Uani 1 1 d .
C31 C 0.38704(9) 0.16556(13) 0.69990(7) 0.0125(3) Uani 1 1 d .
C32 C 0.46364(9) 0.11545(14) 0.72354(8) 0.0159(3) Uani 1 1 d .
H32 H 0.487129 0.127890 0.769357 0.019 Uiso 1 1 calc R
C33 C 0.50622(9) 0.04813(14) 0.68193(8) 0.0172(3) Uani 1 1 d .
C34 C 0.46936(9) 0.03000(13) 0.61529(8) 0.0154(3) Uani 1 1 d .
H34 H 0.496800 -0.017431 0.586223 0.018 Uiso 1 1 calc R
C35 C 0.39292(9) 0.07959(13) 0.58967(7) 0.0125(3) Uani 1 1 d .
C36 C 0.34604(10) 0.23747(14) 0.74985(8) 0.0160(3) Uani 1 1 d .
H36A H 0.327970 0.317623 0.730343 0.024 Uiso 1 1 calc GR
H36B H 0.384487 0.250323 0.791555 0.024 Uiso 1 1 calc GR
H36C H 0.299228 0.190867 0.759888 0.024 Uiso 1 1 calc GR
C37 C 0.59008(11) -0.00091(18) 0.70761(10) 0.0277(4) Uani 1 1 d .
H37A H 0.629428 0.066580 0.709848 0.042 Uiso 1 1 calc GR
H37B H 0.603792 -0.064999 0.676912 0.042 Uiso 1 1 calc GR
H37C H 0.591421 -0.036132 0.752714 0.042 Uiso 1 1 calc GR
C38 C 0.36100(10) 0.05456(14) 0.51572(8) 0.0164(3) Uani 1 1 d .
H38A H 0.309498 0.009957 0.511727 0.025 Uiso 1 1 calc GR
H38B H 0.400351 0.004529 0.496415 0.025 Uiso 1 1 calc GR
H38C H 0.352580 0.133052 0.491331 0.025 Uiso 1 1 calc GR
B1 B 0.26706(10) 0.22762(15) 0.60607(8) 0.0106(3) Uani 1 1 d .

loop_
_atom_site_aniso_label
_atom_site_aniso_U_11
_atom_site_aniso_U_22
_atom_site_aniso_U_33
_atom_site_aniso_U_23
_atom_site_aniso_U_13
_atom_site_aniso_U_12
Rh1 0.00890(6) 0.01097(6) 0.01057(6) 0.00137(4) 0.00120(4) -0.00066(4)
P1 0.01084(16) 0.00903(16) 0.01094(16) 0.00017(12) 0.00301(13) -0.00083(13)
O1 0.0143(5) 0.0095(4) 0.0106(5) 0.0005(4) 0.0029(4) -0.0007(4)
O2 0.0258(6) 0.0117(5) 0.0170(5) -0.0024(4) 0.0083(4) -0.0050(4)
O3 0.0097(5) 0.0178(5) 0.0142(5) -0.0004(4) 0.0015(4) -0.0002(4)
N1 0.0113(6) 0.0117(5) 0.0116(5) 0.0028(4) 0.0032(4) -0.0011(4)
C1 0.0153(7) 0.0179(7) 0.0164(7) 0.0034(6) -0.0002(6) -0.0083(6)
C2 0.0168(7) 0.0126(7) 0.0212(7) 0.0022(6) -0.0034(6) -0.0026(6)
C3 0.0214(8) 0.0178(7) 0.0228(8) -0.0058(6) -0.0011(6) 0.0017(6)
C4 0.0179(7) 0.0219(8) 0.0139(7) -0.0032(6) 0.0008(6) -0.0018(6)
C5 0.0134(7) 0.0194(7) 0.0115(6) 0.0027(5) -0.0007(5) -0.0015(6)
C6 0.0123(7) 0.0146(7) 0.0174(7) 0.0032(5) -0.0015(5) 0.0010(5)
C7 0.0112(7) 0.0225(8) 0.0237(8) -0.0007(6) 0.0019(6) 0.0018(6)
C8 0.0125(7) 0.0241(8) 0.0199(7) -0.0009(6) 0.0038(6) -0.0039(6)
C9 0.0103(6) 0.0130(6) 0.0126(6) 0.0026(5) 0.0022(5) -0.0014(5)
C10 0.0124(7) 0.0141(7) 0.0160(7) 0.0021(5) 0.0021(5) 0.0003(5)
C11 0.0166(7) 0.0160(7) 0.0216(8) 0.0067(6) 0.0002(6) 0.0011(6)
C12 0.0179(7) 0.0242(8) 0.0173(7) 0.0104(6) 0.0027(6) -0.0019(6)
C13 0.0142(7) 0.0253(8) 0.0144(7) 0.0040(6) 0.0051(6) -0.0014(6)
C14 0.0107(6) 0.0162(7) 0.0146(7) 0.0014(5) 0.0033(5) -0.0007(5)
C15 0.0174(7) 0.0181(7) 0.0162(7) -0.0002(6) 0.0059(6) 0.0027(6)
C16 0.0225(8) 0.0177(7) 0.0199(7) 0.0014(6) 0.0053(6) 0.0070(6)
C17 0.0295(9) 0.0144(7) 0.0166(7) -0.0034(6) 0.0071(6) -0.0014(6)
C18 0.0361(10) 0.0136(7) 0.0267(9) -0.0038(6) 0.0046(8) -0.0020(7)
C19 0.0124(7) 0.0249(8) 0.0193(7) 0.0015(6) -0.0020(6) -0.0032(6)
C20 0.0132(7) 0.0270(9) 0.0328(9) 0.0069(7) 0.0037(7) 0.0001(6)
C21 0.0110(6) 0.0142(6) 0.0099(6) 0.0008(5) 0.0021(5) 0.0003(5)
C22 0.0124(6) 0.0146(6) 0.0110(6) 0.0004(5) 0.0017(5) -0.0006(5)
C23 0.0148(7) 0.0182(7) 0.0143(7) 0.0016(5) 0.0027(5) -0.0044(6)
C24 0.0132(7) 0.0258(8) 0.0153(7) -0.0023(6) 0.0047(6) -0.0029(6)
C25 0.0158(7) 0.0213(7) 0.0197(7) -0.0018(6) 0.0071(6) 0.0039(6)
C26 0.0159(7) 0.0163(7) 0.0161(7) 0.0007(6) 0.0049(6) 0.0024(6)
C27 0.0296(9) 0.0155(7) 0.0373(10) 0.0043(7) 0.0203(8) 0.0074(7)
C28 0.0184(8) 0.0350(9) 0.0243(8) -0.0042(7) 0.0120(7) -0.0064(7)
C29 0.0169(7) 0.0117(6) 0.0201(7) 0.0018(5) 0.0061(6) -0.0008(6)
C30 0.0101(6) 0.0090(6) 0.0136(6) 0.0017(5) 0.0031(5) -0.0012(5)
C31 0.0134(7) 0.0103(6) 0.0140(7) 0.0004(5) 0.0024(5) -0.0006(5)
C32 0.0160(7) 0.0137(7) 0.0166(7) 0.0007(5) -0.0016(6) -0.0006(5)
C33 0.0120(7) 0.0134(7) 0.0256(8) 0.0025(6) 0.0014(6) 0.0001(5)
C34 0.0141(7) 0.0114(6) 0.0220(7) -0.0004(5) 0.0071(6) 0.0011(5)
C35 0.0132(7) 0.0102(6) 0.0147(7) 0.0002(5) 0.0047(5) -0.0013(5)
C36 0.0176(7) 0.0176(7) 0.0120(7) -0.0018(5) 0.0000(6) 0.0026(6)
C37 0.0159(8) 0.0302(9) 0.0351(10) -0.0009(8) -0.0014(7) 0.0081(7)
C38 0.0190(7) 0.0171(7) 0.0141(7) -0.0016(5) 0.0060(6) 0.0029(6)
B1 0.0119(7) 0.0103(7) 0.0100(7) 0.0004(5) 0.0030(6) 0.0005(5)

loop_
_atom_type_symbol
_atom_type_description
_atom_type_scat_dispersion_real
_atom_type_scat_dispersion_imag
_atom_type_scat_source
C C 0.0033 0.0016 'International Tables Vol C Tables 4.2.6.8 and 6.1.1.4'
H H 0.0000 0.0000 'International Tables Vol C Tables 4.2.6.8 and 6.1.1.4'
B B 0.0013 0.0007 'International Tables Vol C Tables 4.2.6.8 and 6.1.1.4'
N N 0.0061 0.0033 'International Tables Vol C Tables 4.2.6.8 and 6.1.1.4'
O O 0.0106 0.0060 'International Tables Vol C Tables 4.2.6.8 and 6.1.1.4'
P P 0.1023 0.0942 'International Tables Vol C Tables 4.2.6.8 and 6.1.1.4'
Rh Rh -1.1178 0.9187 'International Tables Vol C Tables 4.2.6.8 and 6.1.1.4'

loop_
_geom_angle_atom_site_label_1
_geom_angle_atom_site_label_2
_geom_angle_atom_site_label_3
_geom_angle
N1 Rh1 H1A 90.3(7)
N1 Rh1 C1 163.04(6)
N1 Rh1 C2 158.47(6)
N1 Rh1 C5 95.01(5)
N1 Rh1 C6 92.01(5)
C1 Rh1 H1A 91.7(7)
C2 Rh1 H1A 84.7(7)
C2 Rh1 C1 38.43(6)
C2 Rh1 C5 82.22(6)
C2 Rh1 C6 98.67(6)
C5 Rh1 H1A 157.2(7)
C5 Rh1 C1 89.57(6)
C6 Rh1 H1A 163.5(7)
C6 Rh1 C1 81.42(6)
C6 Rh1 C5 38.55(6)
O1 P1 O2 107.71(6)
O1 P1 O3 111.61(6)
O1 P1 N1 111.48(6)
O2 P1 O3 102.38(6)
O2 P1 N1 113.70(7)
O3 P1 N1 109.65(6)
P1 O1 B1 124.90(9)
C17 O2 P1 127.37(10)
C19 O3 P1 120.45(10)
P1 N1 Rh1 115.66(6)
C9 N1 Rh1 124.91(9)
C9 N1 P1 118.26(10)
Rh1 C1 H1 113.9
C2 C1 Rh1 69.71(9)
C2 C1 H1 113.9
C2 C1 C8 124.08(14)
C8 C1 Rh1 113.55(10)
C8 C1 H1 113.9
Rh1 C2 H2 114.0
C1 C2 Rh1 71.86(9)
C1 C2 H2 114.0
C1 C2 C3 125.06(14)
C3 C2 Rh1 110.17(11)
C3 C2 H2 114.0
C2 C3 H3A 109.1
C2 C3 H3B 109.1
C2 C3 C4 112.61(13)
H3A C3 H3B 107.8
C4 C3 H3A 109.1
C4 C3 H3B 109.1
C3 C4 H4A 109.2
C3 C4 H4B 109.2
H4A C4 H4B 107.9
C5 C4 C3 112.01(13)
C5 C4 H4A 109.2
C5 C4 H4B 109.2
Rh1 C5 H5 113.8
C4 C5 Rh1 112.71(10)
C4 C5 H5 113.8
C6 C5 Rh1 70.43(8)
C6 C5 C4 124.66(14)
C6 C5 H5 113.8
Rh1 C6 H6 113.9
C5 C6 Rh1 71.02(9)
C5 C6 H6 113.9
C5 C6 C7 126.03(14)
C7 C6 Rh1 109.83(10)
C7 C6 H6 113.9
C6 C7 H7A 109.1
C6 C7 H7B 109.1
C6 C7 C8 112.44(13)
H7A C7 H7B 107.8
C8 C7 H7A 109.1
C8 C7 H7B 109.1
C1 C8 C7 110.63(12)
C1 C8 H8A 109.5
C1 C8 H8B 109.5
C7 C8 H8A 109.5
C7 C8 H8B 109.5
H8A C8 H8B 108.1
C10 C9 N1 120.32(13)
C10 C9 C14 120.03(13)
C14 C9 N1 119.61(13)
C9 C10 C16 122.39(13)
C11 C10 C9 118.93(14)
C11 C10 C16 118.68(14)
C10 C11 H11 119.3
C12 C11 C10 121.43(15)
C12 C11 H11 119.3
C11 C12 H12 120.3
C11 C12 C13 119.33(14)
C13 C12 H12 120.3
C12 C13 H13 119.3
C12 C13 C14 121.31(15)
C14 C13 H13 119.3
C9 C14 C15 121.25(13)
C13 C14 C9 118.92(14)
C13 C14 C15 119.83(14)
C14 C15 H15A 109.5
C14 C15 H15B 109.5
C14 C15 H15C 109.5
H15A C15 H15B 109.5
H15A C15 H15C 109.5
H15B C15 H15C 109.5
C10 C16 H16A 109.5
C10 C16 H16B 109.5
C10 C16 H16C 109.5
H16A C16 H16B 109.5
H16A C16 H16C 109.5
H16B C16 H16C 109.5
O2 C17 H17A 110.4
O2 C17 H17B 110.4
O2 C17 C18 106.55(13)
H17A C17 H17B 108.6
C18 C17 H17A 110.4
C18 C17 H17B 110.4
C17 C18 H18A 109.5
C17 C18 H18B 109.5
C17 C18 H18C 109.5
H18A C18 H18B 109.5
H18A C18 H18C 109.5
H18B C18 H18C 109.5
O3 C19 H19A 110.2
O3 C19 H19B 110.2
O3 C19 C20 107.61(13)
H19A C19 H19B 108.5
C20 C19 H19A 110.2
C20 C19 H19B 110.2
C19 C20 H20A 109.5
C19 C20 H20B 109.5
C19 C20 H20C 109.5
H20A C20 H20B 109.5
H20A C20 H20C 109.5
H20B C20 H20C 109.5
C22 C21 C26 116.21(13)
C22 C21 B1 118.37(12)
C26 C21 B1 125.37(13)
C21 C22 C29 122.03(13)
C23 C22 C21 121.11(14)
C23 C22 C29 116.86(13)
C22 C23 H23 119.0
C24 C23 C22 122.05(14)
C24 C23 H23 119.0
C23 C24 C25 117.28(14)
C23 C24 C28 121.88(15)
C25 C24 C28 120.84(15)
C24 C25 H25 118.8
C24 C25 C26 122.35(15)
C26 C25 H25 118.8
C21 C26 C27 123.49(14)
C25 C26 C21 120.98(14)
C25 C26 C27 115.52(14)
C26 C27 H27A 109.5
C26 C27 H27B 109.5
C26 C27 H27C 109.5
H27A C27 H27B 109.5
H27A C27 H27C 109.5
H27B C27 H27C 109.5
C24 C28 H28A 109.5
C24 C28 H28B 109.5
C24 C28 H28C 109.5
H28A C28 H28B 109.5
H28A C28 H28C 109.5
H28B C28 H28C 109.5
C22 C29 H29A 109.5
C22 C29 H29B 109.5
C22 C29 H29C 109.5
H29A C29 H29B 109.5
H29A C29 H29C 109.5
H29B C29 H29C 109.5
C31 C30 B1 117.49(12)
C35 C30 C31 116.84(13)
C35 C30 B1 125.30(13)
C30 C31 C36 121.56(13)
C32 C31 C30 121.00(13)
C32 C31 C36 117.44(13)
C31 C32 H32 119.0
C33 C32 C31 121.94(14)
C33 C32 H32 119.0
C32 C33 C34 117.47(14)
C32 C33 C37 121.16(15)
C34 C33 C37 121.35(15)
C33 C34 H34 118.9
C33 C34 C35 122.17(14)
C35 C34 H34 118.9
C30 C35 C38 123.06(13)
C34 C35 C30 120.54(13)
C34 C35 C38 116.39(13)
C31 C36 H36A 109.5
C31 C36 H36B 109.5
C31 C36 H36C 109.5
H36A C36 H36B 109.5
H36A C36 H36C 109.5
H36B C36 H36C 109.5
C33 C37 H37A 109.5
C33 C37 H37B 109.5
C33 C37 H37C 109.5
H37A C37 H37B 109.5
H37A C37 H37C 109.5
H37B C37 H37C 109.5
C35 C38 H38A 109.5
C35 C38 H38B 109.5
C35 C38 H38C 109.5
H38A C38 H38B 109.5
H38A C38 H38C 109.5
H38B C38 H38C 109.5
O1 B1 H1A 107.4(9)
O1 B1 C21 112.73(12)
O1 B1 C30 105.22(11)
C21 B1 H1A 105.1(9)
C21 B1 C30 119.03(12)
C30 B1 H1A 106.7(9)

loop_
_geom_bond_atom_site_label_1
_geom_bond_atom_site_label_2
_geom_bond_distance
Rh1 H1A 1.75(2)
Rh1 N1 2.1151(12)
Rh1 C1 2.1468(15)
Rh1 C2 2.1189(15)
Rh1 C5 2.1372(15)
Rh1 C6 2.1296(15)
P1 O1 1.5304(10)
P1 O2 1.5711(11)
P1 O3 1.5781(11)
P1 N1 1.5919(13)
O1 B1 1.5402(18)
O2 C17 1.4501(18)
O3 C19 1.4728(18)
N1 C9 1.4448(18)
C1 H1 1.0000
C1 C2 1.404(2)
C1 C8 1.523(2)
C2 H2 1.0000
C2 C3 1.516(2)
C3 H3A 0.9900
C3 H3B 0.9900
C3 C4 1.539(2)
C4 H4A 0.9900
C4 H4B 0.9900
C4 C5 1.529(2)
C5 H5 1.0000
C5 C6 1.409(2)
C6 H6 1.0000
C6 C7 1.518(2)
C7 H7A 0.9900
C7 H7B 0.9900
C7 C8 1.539(2)
C8 H8A 0.9900
C8 H8B 0.9900
C9 C10 1.413(2)
C9 C14 1.418(2)
C10 C11 1.402(2)
C10 C16 1.510(2)
C11 H11 0.9500
C11 C12 1.388(2)
C12 H12 0.9500
C12 C13 1.394(2)
C13 H13 0.9500
C13 C14 1.400(2)
C14 C15 1.510(2)
C15 H15A 0.9800
C15 H15B 0.9800
C15 H15C 0.9800
C16 H16A 0.9800
C16 H16B 0.9800
C16 H16C 0.9800
C17 H17A 0.9900
C17 H17B 0.9900
C17 C18 1.508(2)
C18 H18A 0.9800
C18 H18B 0.9800
C18 H18C 0.9800
C19 H19A 0.9900
C19 H19B 0.9900
C19 C20 1.506(2)
C20 H20A 0.9800
C20 H20B 0.9800
C20 H20C 0.9800
C21 C22 1.421(2)
C21 C26 1.424(2)
C21 B1 1.629(2)
C22 C23 1.406(2)
C22 C29 1.517(2)
C23 H23 0.9500
C23 C24 1.390(2)
C24 C25 1.391(2)
C24 C28 1.519(2)
C25 H25 0.9500
C25 C26 1.401(2)
C26 C27 1.518(2)
C27 H27A 0.9800
C27 H27B 0.9800
C27 H27C 0.9800
C28 H28A 0.9800
C28 H28B 0.9800
C28 H28C 0.9800
C29 H29A 0.9800
C29 H29B 0.9800
C29 H29C 0.9800
C30 C31 1.420(2)
C30 C35 1.4187(19)
C30 B1 1.630(2)
C31 C32 1.402(2)
C31 C36 1.519(2)
C32 H32 0.9500
C32 C33 1.390(2)
C33 C34 1.394(2)
C33 C37 1.511(2)
C34 H34 0.9500
C34 C35 1.406(2)
C35 C38 1.519(2)
C36 H36A 0.9800
C36 H36B 0.9800
C36 H36C 0.9800
C37 H37A 0.9800
C37 H37B 0.9800
C37 H37C 0.9800
C38 H38A 0.9800
C38 H38B 0.9800
C38 H38C 0.9800
B1 H1A 1.32(2)

loop_
_geom_torsion_atom_site_label_1
_geom_torsion_atom_site_label_2
_geom_torsion_atom_site_label_3
_geom_torsion_atom_site_label_4
_geom_torsion
Rh1 N1 C9 C10 104.39(14)
Rh1 N1 C9 C14 -73.27(16)
Rh1 C1 C2 C3 -102.32(15)
Rh1 C1 C8 C7 -15.75(16)
Rh1 C2 C3 C4 -35.46(17)
Rh1 C5 C6 C7 -101.15(15)
Rh1 C6 C7 C8 -37.94(16)
P1 O1 B1 C21 -139.18(10)
P1 O1 B1 C30 89.58(13)
P1 O2 C17 C18 177.41(12)
P1 O3 C19 C20 177.02(10)
P1 N1 C9 C10 -88.51(15)
P1 N1 C9 C14 93.82(15)
O1 P1 O2 C17 -15.25(15)
O1 P1 O3 C19 -58.52(12)
O1 P1 N1 Rh1 -25.89(9)
O1 P1 N1 C9 165.84(10)
O2 P1 O1 B1 179.88(11)
O2 P1 O3 C19 56.43(12)
O2 P1 N1 Rh1 -147.87(6)
O2 P1 N1 C9 43.85(13)
O3 P1 O1 B1 -68.50(12)
O3 P1 O2 C17 -133.01(13)
O3 P1 N1 Rh1 98.22(7)
O3 P1 N1 C9 -70.06(12)
N1 P1 O1 B1 54.49(12)
N1 P1 O2 C17 108.80(14)
N1 P1 O3 C19 177.45(11)
N1 C9 C10 C11 179.86(13)
N1 C9 C10 C16 0.3(2)
N1 C9 C14 C13 179.47(13)
N1 C9 C14 C15 0.1(2)
C1 C2 C3 C4 46.1(2)
C2 C1 C8 C7 -96.43(18)
C2 C3 C4 C5 31.08(19)
C3 C4 C5 Rh1 -11.82(17)
C3 C4 C5 C6 -93.06(18)
C4 C5 C6 Rh1 104.61(15)
C4 C5 C6 C7 3.5(2)
C5 C6 C7 C8 42.5(2)
C6 C7 C8 C1 35.18(18)
C8 C1 C2 Rh1 105.32(14)
C8 C1 C2 C3 3.0(2)
C9 C10 C11 C12 1.3(2)
C10 C9 C14 C13 1.8(2)
C10 C9 C14 C15 -177.55(14)
C10 C11 C12 C13 0.6(2)
C11 C12 C13 C14 -1.3(2)
C12 C13 C14 C9 0.1(2)
C12 C13 C14 C15 179.46(15)
C14 C9 C10 C11 -2.5(2)
C14 C9 C10 C16 177.96(14)
C16 C10 C11 C12 -179.13(15)
C21 C22 C23 C24 0.6(2)
C22 C21 C26 C25 1.5(2)
C22 C21 C26 C27 -178.72(15)
C22 C21 B1 O1 -170.40(12)
C22 C21 B1 C30 -46.48(19)
C22 C23 C24 C25 1.0(2)
C22 C23 C24 C28 -178.66(15)
C23 C24 C25 C26 -1.3(2)
C24 C25 C26 C21 0.0(2)
C24 C25 C26 C27 -179.79(16)
C26 C21 C22 C23 -1.8(2)
C26 C21 C22 C29 177.88(14)
C26 C21 B1 O1 12.3(2)
C26 C21 B1 C30 136.21(15)
C28 C24 C25 C26 178.37(16)
C29 C22 C23 C24 -179.10(14)
C30 C31 C32 C33 -0.6(2)
C31 C30 C35 C34 -1.3(2)
C31 C30 C35 C38 179.66(13)
C31 C30 B1 O1 71.21(15)
C31 C30 B1 C21 -56.30(18)
C31 C32 C33 C34 -1.0(2)
C31 C32 C33 C37 177.59(15)
C32 C33 C34 C35 1.5(2)
C33 C34 C35 C30 -0.3(2)
C33 C34 C35 C38 178.77(14)
C35 C30 C31 C32 1.8(2)
C35 C30 C31 C36 -178.87(13)
C35 C30 B1 O1 -101.56(15)
C35 C30 B1 C21 130.93(15)
C36 C31 C32 C33 179.99(14)
C37 C33 C34 C35 -177.11(15)
B1 C21 C22 C23 -179.30(13)
B1 C21 C22 C29 0.3(2)
B1 C21 C26 C25 178.83(14)
B1 C21 C26 C27 -1.4(2)
B1 C30 C31 C32 -171.61(13)
B1 C30 C31 C36 7.7(2)
B1 C30 C35 C34 171.50(13)
B1 C30 C35 C38 -7.5(2)
